data_7100098
loop_
_publ_author_name
'John Moss'
'Katja Dralle'
'Nastassia L. Jaffa'
'le Roex,Tanya'
'Akella Sivaramakrishna'
'Susan Travis'
'Nicholas D. Watermeyer'

_publ_section_title
;
A new route to metallacycloalkanes
;
_journal_name_full 'Chemical Communications'
_journal_paper_doi 10.1039/b504747a
_journal_year 2005
_chemical_formula_moiety 'C44 H44 P2 Pt . 0.5(C6 H14)'
_chemical_formula_sum 'C47 H51 P2 Pt'
_chemical_formula_weight 872.95
_chemical_melting_point 386(8)
_space_group_IT_number 14
_symmetry_cell_setting monoclinic
_symmetry_space_group_name_Hall '-P 2yn'
_symmetry_space_group_name_H-M 'P 1 21/n 1'
_cell_angle_alpha 90.00
_cell_angle_beta 108.6080(10)
_cell_angle_gamma 90.00
_cell_formula_units_Z 4
_cell_length_a 17.2027(2)
_cell_length_b 10.35250(10)
_cell_length_c 23.4504(3)
_cell_measurement_temperature 103(2)
_cell_volume 3957.98(8)
_diffrn_ambient_temperature 103(2)
_exptl_crystal_density_diffrn 1.393
_cod_depositor_comments
;
The following automatic conversions were performed:

'_chemical_melting_point' value '105-120%C' was changed to '386(8)' -
it was converted from degrees Celsius(C) to Kelvins(K), the average
value was taken and precision was estimated.

Automatic conversion script
Id: cif_fix_values 1646 2011-03-28 12:23:43Z adriana 
;
_cod_original_sg_symbol_H-M 'P 21/n'
_cod_database_code 7100098

loop_
_symmetry_equiv_pos_as_xyz
'x, y, z'
'-x+1/2, y+1/2, -z+1/2'
'-x, -y, -z'
'x-1/2, -y-1/2, z-1/2'

loop_
_atom_site_label
_atom_site_type_symbol
_atom_site_fract_x
_atom_site_fract_y
_atom_site_fract_z
_atom_site_U_iso_or_equiv
_atom_site_adp_type
_atom_site_occupancy
_atom_site_symmetry_multiplicity
_atom_site_calc_flag
_atom_site_refinement_flags
_atom_site_disorder_assembly
_atom_site_disorder_group
Pt1 Pt 0.422149(6) 0.178827(9) 0.163845(4) 0.01308(3) Uani 1 1 d . . .
P1 P 0.54352(4) 0.27556(7) 0.16626(3) 0.01418(14) Uani 1 1 d . . .
C1 C 0.38031(16) 0.2330(3) 0.07153(11) 0.0163(5) Uani 1 1 d . . .
H1A H 0.4284 0.2574 0.0594 0.020 Uiso 1 1 calc R . .
H1B H 0.3544 0.1569 0.0473 0.020 Uiso 1 1 calc R . .
P2 P 0.45535(4) 0.11580(6) 0.26296(3) 0.01455(14) Uani 1 1 d . . .
C2 C 0.31874(17) 0.3452(3) 0.05624(12) 0.0198(6) Uani 1 1 d . . .
H2A H 0.2728 0.3248 0.0716 0.024 Uiso 1 1 calc R . .
H2B H 0.3461 0.4241 0.0771 0.024 Uiso 1 1 calc R . .
C3 C 0.28486(18) 0.3721(3) -0.00989(13) 0.0250(6) Uani 1 1 d . . .
H3 H 0.2671 0.2997 -0.0357 0.030 Uiso 1 1 calc R . .
C4 C 0.2774(2) 0.4853(3) -0.03545(15) 0.0397(8) Uani 1 1 d . . .
H3A H 0.2943 0.5607 -0.0116 0.048 Uiso 1 1 calc R . .
H4B H 0.2551 0.4925 -0.0780 0.048 Uiso 1 1 calc R . .
C5 C 0.30623(16) 0.0924(3) 0.14220(12) 0.0224(6) Uani 1 1 d . . .
H5A H 0.2878 0.0934 0.1781 0.027 Uiso 1 1 calc R . .
H5B H 0.2666 0.1436 0.1103 0.027 Uiso 1 1 calc R . .
C6 C 0.3065(2) -0.0472(3) 0.12050(14) 0.0367(8) Uani 1 1 d . . .
C8 C 0.1777(3) -0.1455(6) 0.0512(2) 0.0848(18) Uani 1 1 d . . .
C9 C 0.52349(16) 0.4426(2) 0.13874(11) 0.0162(5) Uani 1 1 d . . .
C10 C 0.48023(17) 0.5205(3) 0.16696(12) 0.0220(6) Uani 1 1 d . . .
H10 H 0.4667 0.4879 0.2005 0.026 Uiso 1 1 calc R . .
C11 C 0.45702(18) 0.6442(3) 0.14660(14) 0.0273(7) Uani 1 1 d . . .
H11 H 0.4277 0.6963 0.1661 0.033 Uiso 1 1 calc R . .
C12 C 0.47648(19) 0.6925(3) 0.09767(14) 0.0295(7) Uani 1 1 d . . .
H12 H 0.4602 0.7774 0.0835 0.035 Uiso 1 1 calc R . .
C13 C 0.5194(2) 0.6175(3) 0.06961(13) 0.0293(7) Uani 1 1 d . . .
H13 H 0.5331 0.6509 0.0363 0.035 Uiso 1 1 calc R . .
C14 C 0.54271(17) 0.4925(3) 0.08991(12) 0.0222(6) Uani 1 1 d . . .
H14 H 0.5721 0.4410 0.0702 0.027 Uiso 1 1 calc R . .
C15 C 0.59136(16) 0.1947(2) 0.11629(11) 0.0159(5) Uani 1 1 d . . .
C16 C 0.66324(16) 0.2418(3) 0.10873(11) 0.0181(6) Uani 1 1 d . . .
H16 H 0.6878 0.3182 0.1291 0.022 Uiso 1 1 calc R . .
C17 C 0.69920(17) 0.1779(3) 0.07157(11) 0.0200(6) Uani 1 1 d . . .
H17 H 0.7469 0.2127 0.0653 0.024 Uiso 1 1 calc R . .
C18 C 0.66595(17) 0.0635(3) 0.04363(11) 0.0208(6) Uani 1 1 d . . .
H18 H 0.6914 0.0193 0.0188 0.025 Uiso 1 1 calc R . .
C19 C 0.59570(17) 0.0138(3) 0.05190(11) 0.0208(6) Uani 1 1 d . . .
H19 H 0.5732 -0.0652 0.0331 0.025 Uiso 1 1 calc R . .
C20 C 0.55803(16) 0.0794(3) 0.08768(11) 0.0168(5) Uani 1 1 d . . .
H20 H 0.5093 0.0457 0.0927 0.020 Uiso 1 1 calc R . .
C21 C 0.63386(16) 0.2889(3) 0.23400(11) 0.0160(5) Uani 1 1 d . . .
C22 C 0.67816(16) 0.1761(3) 0.25552(11) 0.0184(5) Uiso 1 1 d . . .
H22 H 0.6620 0.0972 0.2344 0.022 Uiso 1 1 calc R . .
C23 C 0.74560(17) 0.1783(3) 0.30744(12) 0.0208(6) Uani 1 1 d . . .
H23 H 0.7748 0.1008 0.3220 0.025 Uiso 1 1 calc R . .
C24 C 0.77026(18) 0.2933(3) 0.33805(12) 0.0231(6) Uani 1 1 d . . .
H24 H 0.8162 0.2951 0.3737 0.028 Uiso 1 1 calc R . .
C25 C 0.72763(18) 0.4055(3) 0.31635(12) 0.0246(6) Uani 1 1 d . . .
H25 H 0.7451 0.4848 0.3369 0.030 Uiso 1 1 calc R . .
C26 C 0.65951(17) 0.4036(3) 0.26484(11) 0.0203(6) Uani 1 1 d . . .
H26 H 0.6303 0.4813 0.2507 0.024 Uiso 1 1 calc R . .
C27 C 0.52537(16) -0.0209(2) 0.28567(11) 0.0160(5) Uani 1 1 d . . .
C28 C 0.55263(16) -0.0833(3) 0.24290(12) 0.0188(6) Uani 1 1 d . . .
H28 H 0.5391 -0.0490 0.2033 0.023 Uiso 1 1 calc R . .
C29 C 0.59952(18) -0.1952(3) 0.25756(13) 0.0251(6) Uani 1 1 d . . .
H29 H 0.6180 -0.2372 0.2282 0.030 Uiso 1 1 calc R . .
C30 C 0.61912(18) -0.2451(3) 0.31510(14) 0.0275(7) Uani 1 1 d . . .
H30 H 0.6512 -0.3215 0.3253 0.033 Uiso 1 1 calc R . .
C31 C 0.59226(18) -0.1844(3) 0.35807(13) 0.0254(6) Uani 1 1 d . . .
H31 H 0.6059 -0.2191 0.3975 0.031 Uiso 1 1 calc R . .
C32 C 0.54559(17) -0.0734(3) 0.34340(12) 0.0214(6) Uani 1 1 d . . .
H32 H 0.5271 -0.0323 0.3729 0.026 Uiso 1 1 calc R . .
C33 C 0.49838(16) 0.2464(3) 0.31631(11) 0.0162(5) Uani 1 1 d . . .
C34 C 0.56958(17) 0.2375(3) 0.36566(12) 0.0216(6) Uani 1 1 d . . .
H34 H 0.6002 0.1594 0.3733 0.026 Uiso 1 1 calc R . .
C35 C 0.59573(19) 0.3428(3) 0.40359(13) 0.0287(7) Uani 1 1 d . . .
H35 H 0.6440 0.3359 0.4374 0.034 Uiso 1 1 calc R . .
C36 C 0.5524(2) 0.4577(3) 0.39286(13) 0.0307(7) Uani 1 1 d . . .
H36 H 0.5706 0.5288 0.4194 0.037 Uiso 1 1 calc R . .
C37 C 0.48274(19) 0.4689(3) 0.34335(13) 0.0279(7) Uani 1 1 d . . .
H37 H 0.4530 0.5479 0.3355 0.034 Uiso 1 1 calc R . .
C38 C 0.45641(18) 0.3639(3) 0.30513(12) 0.0217(6) Uani 1 1 d . . .
H38 H 0.4090 0.3722 0.2708 0.026 Uiso 1 1 calc R . .
C39 C 0.37176(16) 0.0532(3) 0.28844(11) 0.0174(6) Uani 1 1 d . . .
C40 C 0.32905(17) 0.1289(3) 0.31717(12) 0.0238(6) Uani 1 1 d . . .
H40 H 0.3450 0.2162 0.3268 0.029 Uiso 1 1 calc R . .
C41 C 0.26288(18) 0.0782(3) 0.33212(13) 0.0296(7) Uani 1 1 d . . .
H41 H 0.2341 0.1310 0.3518 0.036 Uiso 1 1 calc R . .
C42 C 0.23917(18) -0.0482(3) 0.31841(12) 0.0300(7) Uani 1 1 d . . .
H42 H 0.1935 -0.0820 0.3279 0.036 Uiso 1 1 calc R . .
C43 C 0.28183(19) -0.1255(3) 0.29088(12) 0.0292(7) Uani 1 1 d . . .
H43 H 0.2662 -0.2131 0.2821 0.035 Uiso 1 1 calc R . .
C44 C 0.34776(18) -0.0753(3) 0.27595(12) 0.0237(6) Uani 1 1 d . . .
H44 H 0.3769 -0.1292 0.2570 0.028 Uiso 1 1 calc R . .
C45 C 0.50319(19) -0.0717(3) 0.49638(13) 0.0269(7) Uani 1 1 d . . .
H45A H 0.5193 -0.1127 0.5366 0.032 Uiso 1 1 calc R . .
H45B H 0.5471 -0.0894 0.4785 0.032 Uiso 1 1 calc R . .
C46 C 0.4234(2) -0.1331(3) 0.45678(15) 0.0352(8) Uani 1 1 d . . .
H46A H 0.3811 -0.1235 0.4769 0.042 Uiso 1 1 calc R . .
H46B H 0.4041 -0.0855 0.4182 0.042 Uiso 1 1 calc R . .
C47 C 0.4315(2) -0.2744(3) 0.44377(16) 0.0414(9) Uani 1 1 d . . .
H47A H 0.4699 -0.2843 0.4209 0.062 Uiso 1 1 calc R . .
H47B H 0.3777 -0.3087 0.4202 0.062 Uiso 1 1 calc R . .
H47C H 0.4520 -0.3220 0.4818 0.062 Uiso 1 1 calc R . .
C7A C 0.2146(3) -0.0949(4) 0.10077(18) 0.0334(9) Uiso 0.81 1 d P . .
C7B C 0.2510(10) -0.1376(16) 0.0824(7) 0.028(3) Uiso 0.19 1 d P . .

loop_
_atom_site_aniso_label
_atom_site_aniso_U_11
_atom_site_aniso_U_22
_atom_site_aniso_U_33
_atom_site_aniso_U_23
_atom_site_aniso_U_13
_atom_site_aniso_U_12
Pt1 0.01287(5) 0.01270(5) 0.01363(5) -0.00069(4) 0.00420(3) -0.00062(4)
P1 0.0151(3) 0.0146(3) 0.0131(3) -0.0016(3) 0.0049(3) -0.0020(3)
C1 0.0165(14) 0.0181(13) 0.0126(12) -0.0011(10) 0.0023(10) 0.0003(11)
P2 0.0157(3) 0.0143(3) 0.0146(3) 0.0001(3) 0.0061(3) 0.0002(3)
C2 0.0199(14) 0.0208(15) 0.0184(13) 0.0026(11) 0.0056(11) 0.0016(11)
C3 0.0228(16) 0.0294(16) 0.0222(14) 0.0035(12) 0.0063(12) 0.0000(13)
C4 0.052(2) 0.037(2) 0.0294(17) 0.0128(15) 0.0128(16) 0.0024(17)
C5 0.0152(14) 0.0251(15) 0.0228(14) 0.0060(12) 0.0003(11) -0.0040(12)
C6 0.049(2) 0.0193(15) 0.0297(16) 0.0010(13) -0.0050(15) -0.0152(15)
C8 0.065(3) 0.102(4) 0.070(3) 0.028(3) -0.001(3) -0.041(3)
C9 0.0134(13) 0.0167(13) 0.0151(12) -0.0011(10) -0.0002(10) -0.0022(11)
C10 0.0220(15) 0.0193(14) 0.0248(14) 0.0000(12) 0.0074(12) -0.0023(12)
C11 0.0237(16) 0.0223(15) 0.0350(17) -0.0053(13) 0.0080(13) -0.0009(12)
C12 0.0326(18) 0.0156(15) 0.0339(16) 0.0060(13) 0.0014(14) 0.0005(13)
C13 0.0372(19) 0.0255(16) 0.0242(15) 0.0062(13) 0.0084(14) -0.0011(14)
C14 0.0235(16) 0.0237(15) 0.0189(13) 0.0008(11) 0.0061(12) 0.0011(12)
C15 0.0158(13) 0.0181(14) 0.0129(12) 0.0009(10) 0.0034(10) 0.0001(11)
C16 0.0188(14) 0.0189(14) 0.0159(13) -0.0006(11) 0.0044(11) -0.0016(11)
C17 0.0164(14) 0.0257(15) 0.0187(12) 0.0024(12) 0.0067(11) -0.0022(12)
C18 0.0186(14) 0.0284(16) 0.0141(12) 0.0004(11) 0.0035(11) 0.0081(12)
C19 0.0204(15) 0.0216(14) 0.0166(13) -0.0034(11) 0.0008(11) 0.0042(12)
C20 0.0148(13) 0.0204(14) 0.0139(12) -0.0004(10) 0.0029(10) -0.0001(11)
C21 0.0136(13) 0.0218(14) 0.0136(12) -0.0012(10) 0.0058(10) -0.0023(11)
C23 0.0181(14) 0.0231(14) 0.0217(13) 0.0041(12) 0.0071(11) 0.0022(12)
C24 0.0199(15) 0.0309(17) 0.0160(13) -0.0027(11) 0.0021(11) -0.0028(12)
C25 0.0286(17) 0.0207(15) 0.0217(14) -0.0073(12) 0.0038(12) -0.0036(13)
C26 0.0219(15) 0.0187(14) 0.0183(13) -0.0025(11) 0.0037(11) -0.0012(12)
C27 0.0134(13) 0.0143(13) 0.0201(13) -0.0001(10) 0.0050(10) -0.0009(10)
C28 0.0182(14) 0.0190(14) 0.0198(13) -0.0007(11) 0.0070(11) -0.0008(11)
C29 0.0215(15) 0.0234(16) 0.0311(15) -0.0073(12) 0.0093(12) 0.0019(12)
C30 0.0239(16) 0.0174(15) 0.0356(17) -0.0034(13) 0.0018(13) 0.0056(12)
C31 0.0255(16) 0.0221(15) 0.0250(14) 0.0052(12) 0.0029(12) 0.0037(13)
C32 0.0227(15) 0.0217(15) 0.0210(13) 0.0000(11) 0.0088(12) 0.0008(12)
C33 0.0179(14) 0.0172(14) 0.0154(12) -0.0016(10) 0.0078(11) -0.0011(11)
C34 0.0194(15) 0.0214(15) 0.0241(14) -0.0024(12) 0.0067(12) 0.0001(12)
C35 0.0234(16) 0.0352(18) 0.0229(14) -0.0059(13) 0.0009(12) -0.0024(13)
C36 0.0395(19) 0.0230(16) 0.0291(16) -0.0112(13) 0.0103(14) -0.0057(14)
C37 0.0360(18) 0.0178(14) 0.0313(16) -0.0033(13) 0.0125(14) 0.0030(13)
C38 0.0236(16) 0.0200(14) 0.0204(14) -0.0015(11) 0.0055(12) 0.0001(12)
C39 0.0152(14) 0.0213(14) 0.0151(12) 0.0015(11) 0.0039(10) -0.0004(11)
C40 0.0222(16) 0.0263(15) 0.0236(14) 0.0025(12) 0.0085(12) 0.0026(13)
C41 0.0227(16) 0.044(2) 0.0266(15) 0.0049(14) 0.0143(13) 0.0016(14)
C42 0.0185(15) 0.051(2) 0.0202(14) 0.0067(14) 0.0058(12) -0.0108(15)
C43 0.0304(18) 0.0335(17) 0.0208(14) 0.0012(13) 0.0040(13) -0.0161(14)
C44 0.0277(16) 0.0257(15) 0.0196(13) -0.0001(12) 0.0101(12) -0.0058(13)
C45 0.0262(16) 0.0359(18) 0.0187(13) 0.0002(12) 0.0072(12) 0.0029(14)
C46 0.0306(19) 0.0401(19) 0.0338(17) -0.0059(15) 0.0087(15) -0.0043(15)
C47 0.038(2) 0.040(2) 0.047(2) -0.0110(17) 0.0154(17) -0.0082(17)

loop_
_geom_bond_atom_site_label_1
_geom_bond_atom_site_label_2
_geom_bond_distance
_geom_bond_site_symmetry_2
_geom_bond_publ_flag
Pt1 C5 2.095(3) . ?
Pt1 C1 2.127(2) . ?
Pt1 P1 2.2999(7) . ?
Pt1 P2 2.3037(6) . ?
P1 C15 1.835(3) . ?
P1 C21 1.839(3) . ?
P1 C9 1.840(3) . ?
C1 C2 1.535(4) . ?
P2 C27 1.824(3) . ?
P2 C33 1.830(3) . ?
P2 C39 1.842(3) . ?
C2 C3 1.499(4) . ?
C3 C4 1.304(4) . ?
C5 C6 1.533(4) . ?
C6 C7B 1.429(17) . ?
C6 C7A 1.579(5) . ?
C8 C7B 1.242(17) . ?
C8 C7A 1.247(6) . ?
C9 C14 1.389(4) . ?
C9 C10 1.398(4) . ?
C10 C11 1.381(4) . ?
C11 C12 1.387(4) . ?
C12 C13 1.374(4) . ?
C13 C14 1.393(4) . ?
C15 C16 1.392(4) . ?
C15 C20 1.399(4) . ?
C16 C17 1.388(4) . ?
C17 C18 1.385(4) . ?
C18 C19 1.383(4) . ?
C19 C20 1.390(4) . ?
C21 C26 1.387(4) . ?
C21 C22 1.398(4) . ?
C22 C23 1.388(4) . ?
C23 C24 1.386(4) . ?
C24 C25 1.381(4) . ?
C25 C26 1.389(4) . ?
C27 C28 1.394(4) . ?
C27 C32 1.396(4) . ?
C28 C29 1.391(4) . ?
C29 C30 1.382(4) . ?
C30 C31 1.386(4) . ?
C31 C32 1.381(4) . ?
C33 C34 1.394(4) . ?
C33 C38 1.396(4) . ?
C34 C35 1.389(4) . ?
C35 C36 1.383(4) . ?
C36 C37 1.382(4) . ?
C37 C38 1.390(4) . ?
C39 C40 1.387(4) . ?
C39 C44 1.396(4) . ?
C40 C41 1.396(4) . ?
C41 C42 1.378(5) . ?
C42 C43 1.378(5) . ?
C43 C44 1.390(4) . ?
C45 C45 1.501(6) 3_656 ?
C45 C46 1.529(4) . ?
C46 C47 1.511(5) . ?
